data_7004010
loop_
_publ_author_name
'Ogoshi, Sensuke'
'Kato, Tetsuya'
'Ohashi, Masato'
'Kurosawa, Hideo'

_publ_section_title
;
 Formation of acylruthenium promoted by coordination of AlMe3 to
 (\h4-cyclopentadienone)Ru(CO)3
;
_journal_issue 17
_journal_name_full 'Dalton Transactions'
_journal_page_first 2232
_journal_page_last 2234
_journal_paper_doi 10.1039/b802019c
_journal_year 2008
_chemical_formula_moiety 'C33 H24 O4 Ru'
_chemical_formula_sum 'C33 H24 O4 Ru'
_chemical_formula_weight 585.59
_chemical_name_systematic
;
?
;
_space_group_IT_number 14
_symmetry_cell_setting monoclinic
_symmetry_Int_Tables_number 14
_symmetry_space_group_name_Hall '-P 2yn'
_symmetry_space_group_name_H-M 'P 1 21/n 1'
_atom_sites_solution_hydrogens geom
_atom_sites_solution_primary direct
_atom_sites_solution_secondary difmap
_audit_creation_method SHELXL-97
_cell_angle_alpha 90.00
_cell_angle_beta 96.0640(13)
_cell_angle_gamma 90.00
_cell_formula_units_Z 4
_cell_length_a 12.0377(5)
_cell_length_b 10.4540(3)
_cell_length_c 21.4279(8)
_cell_measurement_temperature 296(2)
_cell_volume 2681.44(17)
_computing_cell_refinement PROCESS-AUTO
_computing_data_collection PROCESS-AUTO
_computing_data_reduction CrystalStructure
_computing_molecular_graphics 'Ortep-3 (Louis J. Farrugia, 1999)'
_computing_publication_material 'SHELXL-97 and modified'
_computing_structure_refinement 'SHELXL-97 (Sheldrick, 1997)'
_computing_structure_solution 'SHELXS-97 (Sheldrick, 1990)'
_diffrn_ambient_temperature 296(2)
_diffrn_detector_area_resol_mean 10.00
_diffrn_measured_fraction_theta_full 0.911
_diffrn_measured_fraction_theta_max 0.889
_diffrn_measurement_device_type 'Rigaku RAXIS-RAPID'
_diffrn_measurement_method \w
_diffrn_radiation_monochromator graphite
_diffrn_radiation_source 'fine-focus sealed tube'
_diffrn_radiation_type MoK\a
_diffrn_radiation_wavelength 0.71069
_diffrn_reflns_av_R_equivalents 0.0505
_diffrn_reflns_av_sigmaI/netI 0.0791
_diffrn_reflns_limit_h_max 15
_diffrn_reflns_limit_h_min -15
_diffrn_reflns_limit_k_max 13
_diffrn_reflns_limit_k_min -13
_diffrn_reflns_limit_l_max 27
_diffrn_reflns_limit_l_min -27
_diffrn_reflns_number 10844
_diffrn_reflns_theta_full 25.00
_diffrn_reflns_theta_max 27.48
_diffrn_reflns_theta_min 2.59
_exptl_absorpt_coefficient_mu 0.621
_exptl_absorpt_correction_T_max 0.8858
_exptl_absorpt_correction_T_min 0.7892
_exptl_absorpt_correction_type psi-scan
_exptl_crystal_colour orange
_exptl_crystal_density_diffrn 1.451
_exptl_crystal_density_method 'not measured'
_exptl_crystal_description prism
_exptl_crystal_F_000 1192
_exptl_crystal_size_max 0.40
_exptl_crystal_size_mid 0.30
_exptl_crystal_size_min 0.20
_refine_diff_density_max 0.365
_refine_diff_density_min -0.410
_refine_diff_density_rms 0.059
_refine_ls_extinction_method none
_refine_ls_goodness_of_fit_ref 0.839
_refine_ls_hydrogen_treatment mixed
_refine_ls_matrix_type full
_refine_ls_number_parameters 347
_refine_ls_number_reflns 5461
_refine_ls_number_restraints 0
_refine_ls_restrained_S_all 0.839
_refine_ls_R_factor_all 0.0677
_refine_ls_R_factor_gt 0.0364
_refine_ls_shift/su_max 0.001
_refine_ls_shift/su_mean 0.000
_refine_ls_structure_factor_coef Fsqd
_refine_ls_weighting_details 'calc w=1/[\s^2^(Fo^2^)+(0.0252P)^2^+0.0000P] where P=(Fo^2^+2Fc^2^)/3'
_refine_ls_weighting_scheme calc
_refine_ls_wR_factor_gt 0.0608
_refine_ls_wR_factor_ref 0.0655
_reflns_number_gt 3397
_reflns_number_total 5461
_reflns_threshold_expression >2sigma(I)
_cod_data_source_file b802019c.txt
_cod_data_source_block aa
_cod_depositor_comments
;
The following automatic conversions were performed:
'_symmetry_cell_setting' value 'Monoclinic' changed to 'monoclinic'
according to '/home/saulius/struct/CIF-dictionaries/cif_core.dic'
dictionary named 'cif_core.dic' version 2.4.1 from 2010-06-29.

Automatic conversion script
Id: cif_fix_enum 1527 2010-12-29 10:47:43Z saulius 
;
_cod_original_sg_symbol_H-M 'P 21/n'
_cod_database_code 7004010

loop_
_symmetry_equiv_pos_as_xyz
'x, y, z'
'-x+1/2, y+1/2, -z+1/2'
'-x, -y, -z'
'x-1/2, -y-1/2, z-1/2'

loop_
_atom_site_label
_atom_site_type_symbol
_atom_site_fract_x
_atom_site_fract_y
_atom_site_fract_z
_atom_site_U_iso_or_equiv
_atom_site_adp_type
_atom_site_occupancy
_atom_site_symmetry_multiplicity
_atom_site_calc_flag
_atom_site_refinement_flags
_atom_site_disorder_assembly
_atom_site_disorder_group
Ru1 Ru 0.88918(2) 0.39240(3) 0.139201(11) 0.04259(8) Uani 1 1 d . . .
O1 O 0.7371(2) 0.4057(2) 0.25614(10) 0.0531(7) Uani 1 1 d . . .
H1 H 0.756(3) 0.467(3) 0.2417(17) 0.064 Uiso 1 1 d . . .
O2 O 0.7967(3) 0.6072(3) 0.20234(16) 0.1254(13) Uani 1 1 d . . .
O3 O 1.1228(3) 0.5009(3) 0.15245(15) 0.1116(12) Uani 1 1 d . . .
O4 O 0.8642(3) 0.4317(3) -0.00097(11) 0.1172(13) Uani 1 1 d . . .
C1 C 0.8317(4) 0.5760(4) 0.15362(19) 0.0750(13) Uani 1 1 d . . .
C2 C 0.8328(5) 0.6792(4) 0.1047(2) 0.129(2) Uani 1 1 d . . .
H2A H 0.7860 0.6543 0.0676 0.194 Uiso 1 1 calc R . .
H2B H 0.9079 0.6917 0.0945 0.194 Uiso 1 1 calc R . .
H2C H 0.8053 0.7575 0.1207 0.194 Uiso 1 1 calc R . .
C3 C 1.0333(4) 0.4614(4) 0.14721(16) 0.0695(11) Uani 1 1 d . . .
C4 C 0.8743(3) 0.4198(3) 0.05277(16) 0.0689(11) Uani 1 1 d . . .
C11 C 0.7871(3) 0.3258(3) 0.21761(12) 0.0390(7) Uani 1 1 d . . .
C12 C 0.8969(2) 0.2777(3) 0.22985(11) 0.0371(7) Uani 1 1 d . . .
C13 C 0.9155(2) 0.1898(3) 0.18004(11) 0.0333(7) Uani 1 1 d . . .
C14 C 0.8169(2) 0.1910(3) 0.13606(11) 0.0341(7) Uani 1 1 d . . .
C15 C 0.7368(2) 0.2784(3) 0.15832(12) 0.0380(7) Uani 1 1 d . . .
C21 C 0.9686(2) 0.2961(3) 0.29037(12) 0.0372(7) Uani 1 1 d . . .
C22 C 0.9935(2) 0.4172(3) 0.31423(12) 0.0410(8) Uani 1 1 d . . .
H22 H 0.9693 0.4893 0.2912 0.049 Uiso 1 1 calc R . .
C23 C 1.0546(3) 0.4307(3) 0.37263(13) 0.0472(8) Uani 1 1 d . . .
H23 H 1.0695 0.5120 0.3890 0.057 Uiso 1 1 calc R . .
C24 C 1.0929(3) 0.3258(4) 0.40616(13) 0.0544(9) Uani 1 1 d . . .
H24 H 1.1350 0.3356 0.4448 0.065 Uiso 1 1 calc R . .
C25 C 1.0691(3) 0.2061(3) 0.38261(13) 0.0587(10) Uani 1 1 d . . .
H25 H 1.0953 0.1345 0.4054 0.070 Uiso 1 1 calc R . .
C26 C 1.0062(3) 0.1905(3) 0.32507(13) 0.0527(9) Uani 1 1 d . . .
H26 H 0.9893 0.1088 0.3098 0.063 Uiso 1 1 calc R . .
C31 C 1.0119(2) 0.1022(3) 0.18004(11) 0.0377(7) Uani 1 1 d . . .
C32 C 0.9933(3) -0.0278(3) 0.17443(13) 0.0467(8) Uani 1 1 d . . .
H32 H 0.9206 -0.0583 0.1670 0.056 Uiso 1 1 calc R . .
C33 C 1.0821(3) -0.1139(4) 0.17966(14) 0.0572(9) Uani 1 1 d . . .
H33 H 1.0683 -0.2011 0.1756 0.069 Uiso 1 1 calc R . .
C34 C 1.1895(3) -0.0706(4) 0.19079(15) 0.0626(11) Uani 1 1 d . . .
H34 H 1.2489 -0.1279 0.1945 0.075 Uiso 1 1 calc R . .
C35 C 1.2086(3) 0.0580(4) 0.19644(15) 0.0615(10) Uani 1 1 d . . .
H35 H 1.2815 0.0882 0.2039 0.074 Uiso 1 1 calc R . .
C36 C 1.1210(3) 0.1433(3) 0.19118(14) 0.0509(9) Uani 1 1 d . . .
H36 H 1.1357 0.2304 0.1952 0.061 Uiso 1 1 calc R . .
C41 C 0.7973(2) 0.1051(3) 0.08045(11) 0.0347(6) Uani 1 1 d . . .
C42 C 0.7062(3) 0.0246(3) 0.07650(12) 0.0438(8) Uani 1 1 d . . .
H42 H 0.6565 0.0288 0.1069 0.053 Uiso 1 1 calc R . .
C43 C 0.6877(3) -0.0624(3) 0.02772(14) 0.0534(9) Uani 1 1 d . . .
H43 H 0.6264 -0.1170 0.0256 0.064 Uiso 1 1 calc R . .
C44 C 0.7604(3) -0.0678(3) -0.01754(13) 0.0535(9) Uani 1 1 d . . .
H44 H 0.7483 -0.1263 -0.0502 0.064 Uiso 1 1 calc R . .
C45 C 0.8505(3) 0.0126(3) -0.01469(13) 0.0513(9) Uani 1 1 d . . .
H45 H 0.8991 0.0091 -0.0456 0.062 Uiso 1 1 calc R . .
C46 C 0.8694(2) 0.0991(3) 0.03422(11) 0.0451(7) Uani 1 1 d . . .
H46 H 0.9309 0.1534 0.0361 0.054 Uiso 1 1 calc R . .
C51 C 0.6199(2) 0.3025(3) 0.13221(12) 0.0400(7) Uani 1 1 d . . .
C52 C 0.5357(3) 0.3029(3) 0.17202(14) 0.0480(8) Uani 1 1 d . . .
H52 H 0.5534 0.2859 0.2145 0.058 Uiso 1 1 calc R . .
C53 C 0.4260(3) 0.3282(3) 0.14931(16) 0.0595(9) Uani 1 1 d . . .
H53 H 0.3710 0.3303 0.1767 0.071 Uiso 1 1 calc R . .
C54 C 0.3978(3) 0.3504(3) 0.08632(17) 0.0592(10) Uani 1 1 d . . .
H54 H 0.3240 0.3665 0.0710 0.071 Uiso 1 1 calc R . .
C55 C 0.4795(3) 0.3485(3) 0.04612(15) 0.0581(10) Uani 1 1 d . . .
H55 H 0.4609 0.3634 0.0035 0.070 Uiso 1 1 calc R . .
C56 C 0.5892(3) 0.3246(3) 0.06888(13) 0.0532(9) Uani 1 1 d . . .
H56 H 0.6437 0.3232 0.0412 0.064 Uiso 1 1 calc R . .

loop_
_atom_site_aniso_label
_atom_site_aniso_U_11
_atom_site_aniso_U_22
_atom_site_aniso_U_33
_atom_site_aniso_U_23
_atom_site_aniso_U_13
_atom_site_aniso_U_12
Ru1 0.04375(15) 0.04122(14) 0.04153(12) 0.00096(14) -0.00148(9) -0.00294(17)
O1 0.0527(15) 0.0569(16) 0.0503(13) -0.0227(13) 0.0082(11) 0.0060(15)
O2 0.200(4) 0.0537(19) 0.129(3) -0.009(2) 0.048(3) 0.035(2)
O3 0.064(2) 0.130(3) 0.137(3) 0.041(2) -0.0092(19) -0.043(2)
O4 0.173(4) 0.126(3) 0.0490(15) 0.0176(17) -0.0003(17) -0.038(2)
C1 0.093(3) 0.047(3) 0.078(3) -0.003(2) -0.025(2) 0.003(2)
C2 0.204(6) 0.046(3) 0.126(4) 0.016(3) -0.042(4) 0.006(3)
C3 0.060(3) 0.077(3) 0.069(2) 0.023(2) -0.006(2) -0.018(2)
C4 0.087(3) 0.063(3) 0.055(2) 0.0011(19) 0.0018(19) -0.020(2)
C11 0.042(2) 0.0373(17) 0.0375(15) -0.0056(14) 0.0040(13) 0.0023(15)
C12 0.0354(18) 0.0401(18) 0.0361(14) -0.0044(13) 0.0049(13) -0.0024(14)
C13 0.0324(17) 0.0341(17) 0.0340(13) -0.0016(13) 0.0061(12) 0.0005(14)
C14 0.0308(17) 0.0396(18) 0.0329(14) -0.0012(13) 0.0074(12) 0.0000(14)
C15 0.0342(18) 0.0411(18) 0.0386(14) -0.0070(13) 0.0035(13) 0.0021(14)
C21 0.0335(18) 0.0444(18) 0.0342(14) -0.0019(14) 0.0056(12) 0.0001(15)
C22 0.0419(19) 0.040(2) 0.0404(15) 0.0002(13) 0.0019(13) -0.0030(14)
C23 0.041(2) 0.053(2) 0.0474(17) -0.0128(15) 0.0020(14) -0.0084(16)
C24 0.056(2) 0.066(2) 0.0395(16) 0.0055(18) -0.0044(15) -0.012(2)
C25 0.075(3) 0.053(2) 0.0452(17) 0.0109(17) -0.0062(17) -0.0015(19)
C26 0.071(3) 0.044(2) 0.0426(16) -0.0031(15) 0.0039(16) -0.0058(18)
C31 0.0427(18) 0.0433(17) 0.0285(12) -0.0042(15) 0.0096(12) 0.0054(17)
C32 0.047(2) 0.049(2) 0.0454(17) 0.0047(16) 0.0137(15) 0.0076(17)
C33 0.063(2) 0.048(2) 0.0629(19) 0.0049(19) 0.0187(17) 0.013(2)
C34 0.054(3) 0.075(3) 0.060(2) 0.016(2) 0.0159(18) 0.029(2)
C35 0.039(2) 0.079(3) 0.067(2) 0.009(2) 0.0065(17) 0.007(2)
C36 0.036(2) 0.052(2) 0.0637(19) -0.0056(17) 0.0047(16) 0.0021(16)
C41 0.0394(17) 0.0342(15) 0.0300(13) -0.0028(14) 0.0011(12) 0.0008(16)
C42 0.052(2) 0.0413(19) 0.0383(16) -0.0046(14) 0.0073(14) 0.0001(16)
C43 0.063(2) 0.042(2) 0.0527(18) -0.0027(16) -0.0069(17) -0.0069(17)
C44 0.070(3) 0.047(2) 0.0402(16) -0.0115(15) -0.0082(17) 0.0104(18)
C45 0.052(2) 0.070(2) 0.0332(16) -0.0107(16) 0.0095(15) 0.014(2)
C46 0.0386(18) 0.059(2) 0.0384(14) -0.0040(16) 0.0092(13) -0.0011(18)
C51 0.0368(19) 0.0384(17) 0.0439(15) -0.0134(14) 0.0005(14) 0.0012(14)
C52 0.043(2) 0.055(2) 0.0464(17) -0.0110(15) 0.0059(15) -0.0031(17)
C53 0.034(2) 0.070(2) 0.076(2) -0.021(2) 0.0125(17) -0.0031(18)
C54 0.037(2) 0.055(2) 0.081(2) -0.0149(19) -0.0105(19) 0.0067(17)
C55 0.049(2) 0.064(2) 0.0580(19) -0.0053(17) -0.0096(17) 0.0076(19)
C56 0.047(2) 0.063(2) 0.0484(17) -0.0106(17) 0.0029(15) 0.0037(19)

loop_
_atom_type_symbol
_atom_type_description
_atom_type_scat_dispersion_real
_atom_type_scat_dispersion_imag
_atom_type_scat_source
C C 0.0033 0.0016 'International Tables Vol C Tables 4.2.6.8 and 6.1.1.4'
H H 0.0000 0.0000 'International Tables Vol C Tables 4.2.6.8 and 6.1.1.4'
O O 0.0106 0.0060 'International Tables Vol C Tables 4.2.6.8 and 6.1.1.4'
Ru Ru -1.2594 0.8363 'International Tables Vol C Tables 4.2.6.8 and 6.1.1.4'

loop_
_geom_angle_atom_site_label_1
_geom_angle_atom_site_label_2
_geom_angle_atom_site_label_3
_geom_angle
_geom_angle_site_symmetry_1
_geom_angle_site_symmetry_3
_geom_angle_publ_flag
C4 Ru1 C3 91.31(16) . . ?
C4 Ru1 C1 90.43(16) . . ?
C3 Ru1 C1 87.18(18) . . ?
C4 Ru1 C15 105.45(13) . . ?
C3 Ru1 C15 161.67(12) . . ?
C1 Ru1 C15 99.84(15) . . ?
C4 Ru1 C12 156.89(13) . . ?
C3 Ru1 C12 99.85(13) . . ?
C1 Ru1 C12 110.15(14) . . ?
C15 Ru1 C12 61.85(10) . . ?
C4 Ru1 C14 96.68(12) . . ?
C3 Ru1 C14 135.01(14) . . ?
C1 Ru1 C14 136.68(14) . . ?
C15 Ru1 C14 37.14(9) . . ?
C12 Ru1 C14 61.25(9) . . ?
C4 Ru1 C11 140.56(14) . . ?
C3 Ru1 C11 127.88(13) . . ?
C1 Ru1 C11 87.62(15) . . ?
C15 Ru1 C11 36.77(9) . . ?
C12 Ru1 C11 36.02(10) . . ?
C14 Ru1 C11 60.53(10) . . ?
C4 Ru1 C13 120.94(13) . . ?
C3 Ru1 C13 103.35(13) . . ?
C1 Ru1 C13 146.07(14) . . ?
C15 Ru1 C13 61.80(10) . . ?
C12 Ru1 C13 36.77(9) . . ?
C14 Ru1 C13 36.55(9) . . ?
C11 Ru1 C13 60.31(10) . . ?
C11 O1 H1 96(3) . . ?
O2 C1 C2 115.9(4) . . ?
O2 C1 Ru1 122.0(3) . . ?
C2 C1 Ru1 122.1(3) . . ?
C1 C2 H2A 109.5 . . ?
C1 C2 H2B 109.5 . . ?
H2A C2 H2B 109.5 . . ?
C1 C2 H2C 109.5 . . ?
H2A C2 H2C 109.5 . . ?
H2B C2 H2C 109.5 . . ?
O3 C3 Ru1 178.4(4) . . ?
O4 C4 Ru1 177.3(3) . . ?
O1 C11 C12 124.9(2) . . ?
O1 C11 C15 125.3(3) . . ?
C12 C11 C15 109.8(2) . . ?
O1 C11 Ru1 124.4(2) . . ?
C12 C11 Ru1 71.36(16) . . ?
C15 C11 Ru1 70.42(16) . . ?
C11 C12 C13 107.7(2) . . ?
C11 C12 C21 124.0(2) . . ?
C13 C12 C21 127.1(3) . . ?
C11 C12 Ru1 72.62(16) . . ?
C13 C12 Ru1 72.56(14) . . ?
C21 C12 Ru1 129.9(2) . . ?
C14 C13 C12 107.3(2) . . ?
C14 C13 C31 126.9(2) . . ?
C12 C13 C31 125.3(2) . . ?
C14 C13 Ru1 70.79(16) . . ?
C12 C13 Ru1 70.67(15) . . ?
C31 C13 Ru1 130.3(2) . . ?
C13 C14 C15 108.8(2) . . ?
C13 C14 C41 124.7(2) . . ?
C15 C14 C41 126.1(2) . . ?
C13 C14 Ru1 72.66(16) . . ?
C15 C14 Ru1 70.85(16) . . ?
C41 C14 Ru1 127.50(18) . . ?
C11 C15 C14 106.1(2) . . ?
C11 C15 C51 124.8(3) . . ?
C14 C15 C51 128.6(2) . . ?
C11 C15 Ru1 72.80(17) . . ?
C14 C15 Ru1 72.01(16) . . ?
C51 C15 Ru1 126.8(2) . . ?
C26 C21 C22 119.1(2) . . ?
C26 C21 C12 119.5(3) . . ?
C22 C21 C12 121.4(3) . . ?
C21 C22 C23 119.8(3) . . ?
C21 C22 H22 120.1 . . ?
C23 C22 H22 120.1 . . ?
C24 C23 C22 120.7(3) . . ?
C24 C23 H23 119.7 . . ?
C22 C23 H23 119.7 . . ?
C23 C24 C25 119.7(3) . . ?
C23 C24 H24 120.2 . . ?
C25 C24 H24 120.2 . . ?
C24 C25 C26 120.6(3) . . ?
C24 C25 H25 119.7 . . ?
C26 C25 H25 119.7 . . ?
C21 C26 C25 120.2(3) . . ?
C21 C26 H26 119.9 . . ?
C25 C26 H26 119.9 . . ?
C36 C31 C32 117.7(3) . . ?
C36 C31 C13 122.7(3) . . ?
C32 C31 C13 119.3(3) . . ?
C31 C32 C33 120.9(3) . . ?
C31 C32 H32 119.6 . . ?
C33 C32 H32 119.6 . . ?
C34 C33 C32 120.3(4) . . ?
C34 C33 H33 119.9 . . ?
C32 C33 H33 119.9 . . ?
C33 C34 C35 119.2(4) . . ?
C33 C34 H34 120.4 . . ?
C35 C34 H34 120.4 . . ?
C34 C35 C36 120.6(4) . . ?
C34 C35 H35 119.7 . . ?
C36 C35 H35 119.7 . . ?
C35 C36 C31 121.3(3) . . ?
C35 C36 H36 119.3 . . ?
C31 C36 H36 119.3 . . ?
C42 C41 C46 118.9(3) . . ?
C42 C41 C14 118.4(2) . . ?
C46 C41 C14 122.7(3) . . ?
C41 C42 C43 120.7(3) . . ?
C41 C42 H42 119.7 . . ?
C43 C42 H42 119.7 . . ?
C44 C43 C42 119.7(3) . . ?
C44 C43 H43 120.1 . . ?
C42 C43 H43 120.1 . . ?
C45 C44 C43 120.3(3) . . ?
C45 C44 H44 119.9 . . ?
C43 C44 H44 119.9 . . ?
C44 C45 C46 120.1(3) . . ?
C44 C45 H45 120.0 . . ?
C46 C45 H45 120.0 . . ?
C45 C46 C41 120.3(3) . . ?
C45 C46 H46 119.8 . . ?
C41 C46 H46 119.8 . . ?
C56 C51 C52 117.6(3) . . ?
C56 C51 C15 122.8(3) . . ?
C52 C51 C15 119.6(3) . . ?
C53 C52 C51 121.0(3) . . ?
C53 C52 H52 119.5 . . ?
C51 C52 H52 119.5 . . ?
C54 C53 C52 120.3(3) . . ?
C54 C53 H53 119.9 . . ?
C52 C53 H53 119.9 . . ?
C55 C54 C53 119.6(3) . . ?
C55 C54 H54 120.2 . . ?
C53 C54 H54 120.2 . . ?
C54 C55 C56 120.1(3) . . ?
C54 C55 H55 119.9 . . ?
C56 C55 H55 119.9 . . ?
C55 C56 C51 121.4(3) . . ?
C55 C56 H56 119.3 . . ?
C51 C56 H56 119.3 . . ?

loop_
_geom_bond_atom_site_label_1
_geom_bond_atom_site_label_2
_geom_bond_distance
_geom_bond_site_symmetry_2
_geom_bond_publ_flag
Ru1 C4 1.864(3) . ?
Ru1 C3 1.870(4) . ?
Ru1 C1 2.074(4) . ?
Ru1 C15 2.261(3) . ?
Ru1 C12 2.276(3) . ?
Ru1 C14 2.276(3) . ?
Ru1 C11 2.292(3) . ?
Ru1 C13 2.301(3) . ?
O1 C11 1.359(3) . ?
O1 H1 0.75(3) . ?
O2 C1 1.211(4) . ?
O3 C3 1.148(4) . ?
O4 C4 1.152(3) . ?
C1 C2 1.506(5) . ?
C2 H2A 0.9600 . ?
C2 H2B 0.9600 . ?
C2 H2C 0.9600 . ?
C11 C12 1.413(4) . ?
C11 C15 1.437(3) . ?
C12 C13 1.444(3) . ?
C12 C21 1.493(3) . ?
C13 C14 1.435(3) . ?
C13 C31 1.479(4) . ?
C14 C15 1.445(4) . ?
C14 C41 1.491(3) . ?
C15 C51 1.480(4) . ?
C21 C26 1.380(4) . ?
C21 C22 1.386(4) . ?
C22 C23 1.390(4) . ?
C22 H22 0.9300 . ?
C23 C24 1.364(4) . ?
C23 H23 0.9300 . ?
C24 C25 1.368(4) . ?
C24 H24 0.9300 . ?
C25 C26 1.387(4) . ?
C25 H25 0.9300 . ?
C26 H26 0.9300 . ?
C31 C36 1.378(4) . ?
C31 C32 1.380(4) . ?
C32 C33 1.392(4) . ?
C32 H32 0.9300 . ?
C33 C34 1.366(5) . ?
C33 H33 0.9300 . ?
C34 C35 1.367(5) . ?
C34 H34 0.9300 . ?
C35 C36 1.376(4) . ?
C35 H35 0.9300 . ?
C36 H36 0.9300 . ?
C41 C42 1.377(4) . ?
C41 C46 1.386(4) . ?
C42 C43 1.386(4) . ?
C42 H42 0.9300 . ?
C43 C44 1.374(4) . ?
C43 H43 0.9300 . ?
C44 C45 1.368(4) . ?
C44 H44 0.9300 . ?
C45 C46 1.385(4) . ?
C45 H45 0.9300 . ?
C46 H46 0.9300 . ?
C51 C56 1.388(4) . ?
C51 C52 1.392(4) . ?
C52 C53 1.384(4) . ?
C52 H52 0.9300 . ?
C53 C54 1.376(4) . ?
C53 H53 0.9300 . ?
C54 C55 1.374(4) . ?
C54 H54 0.9300 . ?
C55 C56 1.381(4) . ?
C55 H55 0.9300 . ?
C56 H56 0.9300 . ?

loop_
_geom_torsion_atom_site_label_1
_geom_torsion_atom_site_label_2
_geom_torsion_atom_site_label_3
_geom_torsion_atom_site_label_4
_geom_torsion
_geom_torsion_site_symmetry_1
_geom_torsion_site_symmetry_2
_geom_torsion_site_symmetry_3
_geom_torsion_site_symmetry_4
_geom_torsion_publ_flag
C4 Ru1 C1 O2 161.8(4) . . . . ?
C3 Ru1 C1 O2 -106.9(4) . . . . ?
C15 Ru1 C1 O2 56.0(4) . . . . ?
C12 Ru1 C1 O2 -7.5(4) . . . . ?
C14 Ru1 C1 O2 61.6(4) . . . . ?
C11 Ru1 C1 O2 21.2(4) . . . . ?
C13 Ru1 C1 O2 3.0(5) . . . . ?
C4 Ru1 C1 C2 -19.4(4) . . . . ?
C3 Ru1 C1 C2 71.9(4) . . . . ?
C15 Ru1 C1 C2 -125.2(3) . . . . ?
C12 Ru1 C1 C2 171.3(3) . . . . ?
C14 Ru1 C1 C2 -119.6(4) . . . . ?
C11 Ru1 C1 C2 -160.0(3) . . . . ?
C13 Ru1 C1 C2 -178.2(3) . . . . ?
C4 Ru1 C11 O1 -97.8(3) . . . . ?
C3 Ru1 C11 O1 74.6(3) . . . . ?
C1 Ru1 C11 O1 -10.0(2) . . . . ?
C15 Ru1 C11 O1 -120.0(3) . . . . ?
C12 Ru1 C11 O1 120.0(3) . . . . ?
C14 Ru1 C11 O1 -159.3(3) . . . . ?
C13 Ru1 C11 O1 158.4(3) . . . . ?
C4 Ru1 C11 C12 142.2(2) . . . . ?
C3 Ru1 C11 C12 -45.5(3) . . . . ?
C1 Ru1 C11 C12 -130.03(19) . . . . ?
C15 Ru1 C11 C12 120.0(2) . . . . ?
C14 Ru1 C11 C12 80.67(18) . . . . ?
C13 Ru1 C11 C12 38.40(16) . . . . ?
C4 Ru1 C11 C15 22.2(3) . . . . ?
C3 Ru1 C11 C15 -165.5(2) . . . . ?
C1 Ru1 C11 C15 109.95(18) . . . . ?
C12 Ru1 C11 C15 -120.0(2) . . . . ?
C14 Ru1 C11 C15 -39.35(16) . . . . ?
C13 Ru1 C11 C15 -81.61(17) . . . . ?
O1 C11 C12 C13 176.0(3) . . . . ?
C15 C11 C12 C13 -4.4(3) . . . . ?
Ru1 C11 C12 C13 -64.53(19) . . . . ?
O1 C11 C12 C21 7.4(5) . . . . ?
C15 C11 C12 C21 -173.0(3) . . . . ?
Ru1 C11 C12 C21 126.8(3) . . . . ?
O1 C11 C12 Ru1 -119.4(3) . . . . ?
C15 C11 C12 Ru1 60.2(2) . . . . ?
C4 Ru1 C12 C11 -97.1(4) . . . . ?
C3 Ru1 C12 C11 145.2(2) . . . . ?
C1 Ru1 C12 C11 54.6(2) . . . . ?
C15 Ru1 C12 C11 -36.01(16) . . . . ?
C14 Ru1 C12 C11 -78.48(18) . . . . ?
C13 Ru1 C12 C11 -115.7(2) . . . . ?
C4 Ru1 C12 C13 18.6(4) . . . . ?
C3 Ru1 C12 C13 -99.2(2) . . . . ?
C1 Ru1 C12 C13 170.24(18) . . . . ?
C15 Ru1 C12 C13 79.66(17) . . . . ?
C14 Ru1 C12 C13 37.19(16) . . . . ?
C11 Ru1 C12 C13 115.7(2) . . . . ?
C4 Ru1 C12 C21 142.8(4) . . . . ?
C3 Ru1 C12 C21 25.0(3) . . . . ?
C1 Ru1 C12 C21 -65.6(3) . . . . ?
C15 Ru1 C12 C21 -156.2(3) . . . . ?
C14 Ru1 C12 C21 161.4(3) . . . . ?
C11 Ru1 C12 C21 -120.2(3) . . . . ?
C13 Ru1 C12 C21 124.2(3) . . . . ?
C11 C12 C13 C14 2.9(3) . . . . ?
C21 C12 C13 C14 171.1(3) . . . . ?
Ru1 C12 C13 C14 -61.67(19) . . . . ?
C11 C12 C13 C31 -169.2(3) . . . . ?
C21 C12 C13 C31 -1.0(5) . . . . ?
Ru1 C12 C13 C31 126.2(3) . . . . ?
C11 C12 C13 Ru1 64.6(2) . . . . ?
C21 C12 C13 Ru1 -127.2(3) . . . . ?
C4 Ru1 C13 C14 -54.5(2) . . . . ?
C3 Ru1 C13 C14 -154.24(19) . . . . ?
C1 Ru1 C13 C14 100.6(2) . . . . ?
C15 Ru1 C13 C14 37.30(15) . . . . ?
C12 Ru1 C13 C14 117.1(2) . . . . ?
C11 Ru1 C13 C14 79.52(17) . . . . ?
C4 Ru1 C13 C12 -171.6(2) . . . . ?
C3 Ru1 C13 C12 88.6(2) . . . . ?
C1 Ru1 C13 C12 -16.6(3) . . . . ?
C15 Ru1 C13 C12 -79.83(17) . . . . ?
C14 Ru1 C13 C12 -117.1(2) . . . . ?
C11 Ru1 C13 C12 -37.61(16) . . . . ?
C4 Ru1 C13 C31 68.1(3) . . . . ?
C3 Ru1 C13 C31 -31.7(3) . . . . ?
C1 Ru1 C13 C31 -136.9(3) . . . . ?
C15 Ru1 C13 C31 159.8(3) . . . . ?
C12 Ru1 C13 C31 -120.3(3) . . . . ?
C14 Ru1 C13 C31 122.5(3) . . . . ?
C11 Ru1 C13 C31 -157.9(3) . . . . ?
C12 C13 C14 C15 -0.4(3) . . . . ?
C31 C13 C14 C15 171.5(3) . . . . ?
Ru1 C13 C14 C15 -62.0(2) . . . . ?
C12 C13 C14 C41 -174.4(3) . . . . ?
C31 C13 C14 C41 -2.5(5) . . . . ?
Ru1 C13 C14 C41 124.0(3) . . . . ?
C12 C13 C14 Ru1 61.60(19) . . . . ?
C31 C13 C14 Ru1 -126.5(3) . . . . ?
C4 Ru1 C14 C13 135.34(19) . . . . ?
C3 Ru1 C14 C13 36.7(2) . . . . ?
C1 Ru1 C14 C13 -126.9(2) . . . . ?
C15 Ru1 C14 C13 -117.8(2) . . . . ?
C12 Ru1 C14 C13 -37.42(15) . . . . ?
C11 Ru1 C14 C13 -78.87(16) . . . . ?
C4 Ru1 C14 C15 -106.84(19) . . . . ?
C3 Ru1 C14 C15 154.56(19) . . . . ?
C1 Ru1 C14 C15 -9.1(2) . . . . ?
C12 Ru1 C14 C15 80.40(16) . . . . ?
C11 Ru1 C14 C15 38.95(14) . . . . ?
C13 Ru1 C14 C15 117.8(2) . . . . ?
C4 Ru1 C14 C41 14.5(3) . . . . ?
C3 Ru1 C14 C41 -84.1(3) . . . . ?
C1 Ru1 C14 C41 112.3(3) . . . . ?
C15 Ru1 C14 C41 121.3(3) . . . . ?
C12 Ru1 C14 C41 -158.3(3) . . . . ?
C11 Ru1 C14 C41 160.3(3) . . . . ?
C13 Ru1 C14 C41 -120.8(3) . . . . ?
O1 C11 C15 C14 -176.3(3) . . . . ?
C12 C11 C15 C14 4.1(3) . . . . ?
Ru1 C11 C15 C14 64.81(19) . . . . ?
O1 C11 C15 C51 -4.4(5) . . . . ?
C12 C11 C15 C51 176.0(3) . . . . ?
Ru1 C11 C15 C51 -123.2(3) . . . . ?
O1 C11 C15 Ru1 118.9(3) . . . . ?
C12 C11 C15 Ru1 -60.7(2) . . . . ?
C13 C14 C15 C11 -2.2(3) . . . . ?
C41 C14 C15 C11 171.7(3) . . . . ?
Ru1 C14 C15 C11 -65.35(19) . . . . ?
C13 C14 C15 C51 -173.8(3) . . . . ?
C41 C14 C15 C51 0.1(5) . . . . ?
Ru1 C14 C15 C51 123.1(3) . . . . ?
C13 C14 C15 Ru1 63.1(2) . . . . ?
C41 C14 C15 Ru1 -123.0(3) . . . . ?
C4 Ru1 C15 C11 -165.59(19) . . . . ?
C3 Ru1 C15 C11 39.0(5) . . . . ?
C1 Ru1 C15 C11 -72.40(19) . . . . ?
C12 Ru1 C15 C11 35.28(16) . . . . ?
C14 Ru1 C15 C11 113.9(2) . . . . ?
C13 Ru1 C15 C11 77.21(17) . . . . ?
C4 Ru1 C15 C14 80.50(19) . . . . ?
C3 Ru1 C15 C14 -74.9(5) . . . . ?
C1 Ru1 C15 C14 173.69(17) . . . . ?
C12 Ru1 C15 C14 -78.63(16) . . . . ?
C11 Ru1 C15 C14 -113.9(2) . . . . ?
C13 Ru1 C15 C14 -36.70(14) . . . . ?
C4 Ru1 C15 C51 -44.7(3) . . . . ?
C3 Ru1 C15 C51 159.9(4) . . . . ?
C1 Ru1 C15 C51 48.5(2) . . . . ?
C12 Ru1 C15 C51 156.2(3) . . . . ?
C14 Ru1 C15 C51 -125.2(3) . . . . ?
C11 Ru1 C15 C51 120.9(3) . . . . ?
C13 Ru1 C15 C51 -161.9(3) . . . . ?
C11 C12 C21 C26 119.6(3) . . . . ?
C13 C12 C21 C26 -46.8(4) . . . . ?
Ru1 C12 C21 C26 -145.0(3) . . . . ?
C11 C12 C21 C22 -56.9(4) . . . . ?
C13 C12 C21 C22 136.7(3) . . . . ?
Ru1 C12 C21 C22 38.5(4) . . . . ?
C26 C21 C22 C23 -0.6(4) . . . . ?
C12 C21 C22 C23 175.9(3) . . . . ?
C21 C22 C23 C24 1.7(5) . . . . ?
C22 C23 C24 C25 -1.3(5) . . . . ?
C23 C24 C25 C26 -0.1(5) . . . . ?
C22 C21 C26 C25 -0.8(5) . . . . ?
C12 C21 C26 C25 -177.4(3) . . . . ?
C24 C25 C26 C21 1.2(5) . . . . ?
C14 C13 C31 C36 137.1(3) . . . . ?
C12 C13 C31 C36 -52.4(4) . . . . ?
Ru1 C13 C31 C36 41.5(3) . . . . ?
C14 C13 C31 C32 -49.0(4) . . . . ?
C12 C13 C31 C32 121.5(3) . . . . ?
Ru1 C13 C31 C32 -144.6(2) . . . . ?
C36 C31 C32 C33 -0.2(4) . . . . ?
C13 C31 C32 C33 -174.4(2) . . . . ?
C31 C32 C33 C34 0.3(4) . . . . ?
C32 C33 C34 C35 -0.3(5) . . . . ?
C33 C34 C35 C36 0.2(5) . . . . ?
C34 C35 C36 C31 -0.1(5) . . . . ?
C32 C31 C36 C35 0.1(4) . . . . ?
C13 C31 C36 C35 174.1(3) . . . . ?
C13 C14 C41 C42 120.0(3) . . . . ?
C15 C14 C41 C42 -52.9(4) . . . . ?
Ru1 C14 C41 C42 -145.7(2) . . . . ?
C13 C14 C41 C46 -57.1(4) . . . . ?
C15 C14 C41 C46 129.9(3) . . . . ?
Ru1 C14 C41 C46 37.2(4) . . . . ?
C46 C41 C42 C43 1.0(4) . . . . ?
C14 C41 C42 C43 -176.2(3) . . . . ?
C41 C42 C43 C44 -0.6(4) . . . . ?
C42 C43 C44 C45 -0.2(5) . . . . ?
C43 C44 C45 C46 0.6(5) . . . . ?
C44 C45 C46 C41 -0.2(5) . . . . ?
C42 C41 C46 C45 -0.6(4) . . . . ?
C14 C41 C46 C45 176.5(3) . . . . ?
C11 C15 C51 C56 141.8(3) . . . . ?
C14 C15 C51 C56 -48.1(5) . . . . ?
Ru1 C15 C51 C56 47.8(4) . . . . ?
C11 C15 C51 C52 -38.6(4) . . . . ?
C14 C15 C51 C52 131.5(3) . . . . ?
Ru1 C15 C51 C52 -132.6(3) . . . . ?
C56 C51 C52 C53 -1.9(5) . . . . ?
C15 C51 C52 C53 178.4(3) . . . . ?
C51 C52 C53 C54 1.7(5) . . . . ?
C52 C53 C54 C55 -0.7(5) . . . . ?
C53 C54 C55 C56 0.0(5) . . . . ?
C54 C55 C56 C51 -0.3(5) . . . . ?
C52 C51 C56 C55 1.2(5) . . . . ?
C15 C51 C56 C55 -179.1(3) . . . . ?
